data_7014698
loop_
_publ_author_name
'Li, Yanbo'
'Chen, Xiaofeng'
'Song, Yin'
'Fang, Ling'
'Zou, Gang'

_publ_section_title
;
 Well-defined N-heterocyclic carbene silver halides of
 1-cyclohexyl-3-arylmethylimidazolylidenes: synthesis, structure and
 catalysis in A(3)-reaction of aldehydes, amines and alkynes.
;
_journal_issue 9
_journal_name_full 'Dalton transactions (Cambridge, England : 2003)'
_journal_page_first 2046
_journal_page_last 2052
_journal_paper_doi 10.1039/c0dt01074j
_journal_volume 40
_journal_year 2011
_chemical_formula_sum 'C32 H42 Ag N5 O4'
_chemical_formula_weight 668.58
_chemical_name_systematic
;
?
;
_space_group_IT_number 2
_symmetry_cell_setting triclinic
_symmetry_space_group_name_Hall '-P 1'
_symmetry_space_group_name_H-M 'P -1'
_atom_sites_solution_hydrogens geom
_atom_sites_solution_primary direct
_atom_sites_solution_secondary difmap
_audit_creation_method SHELXL-97
_cell_angle_alpha 67.602(1)
_cell_angle_beta 71.583(1)
_cell_angle_gamma 76.576(1)
_cell_formula_units_Z 2
_cell_length_a 10.4641(7)
_cell_length_b 13.1306(9)
_cell_length_c 13.3806(9)
_cell_measurement_reflns_used 5319
_cell_measurement_temperature 293(2)
_cell_measurement_theta_max 56.149
_cell_measurement_theta_min 4.644
_cell_volume 1599.59(19)
_computing_cell_refinement 'Bruker SMART'
_computing_data_collection 'Bruker SMART'
_computing_data_reduction 'Bruker SHELXTL'
_computing_molecular_graphics 'Bruker SHELXTL'
_computing_publication_material 'Bruker SHELXTL'
_computing_structure_refinement 'SHELXL-97 (Sheldrick, 1997)'
_computing_structure_solution 'SHELXS-97 (Sheldrick, 1990)'
_diffrn_ambient_temperature 293(2)
_diffrn_measured_fraction_theta_full 0.972
_diffrn_measured_fraction_theta_max 0.972
_diffrn_measurement_device_type 'CCD area detector'
_diffrn_measurement_method 'phi and omega scans'
_diffrn_radiation_monochromator graphite
_diffrn_radiation_source 'fine-focus sealed tube'
_diffrn_radiation_type MoK\a
_diffrn_radiation_wavelength 0.71073
_diffrn_reflns_av_R_equivalents 0.0456
_diffrn_reflns_av_sigmaI/netI 0.0473
_diffrn_reflns_limit_h_max 13
_diffrn_reflns_limit_h_min -13
_diffrn_reflns_limit_k_max 16
_diffrn_reflns_limit_k_min -13
_diffrn_reflns_limit_l_max 17
_diffrn_reflns_limit_l_min -9
_diffrn_reflns_number 9451
_diffrn_reflns_theta_full 27.00
_diffrn_reflns_theta_max 27.00
_diffrn_reflns_theta_min 1.70
_exptl_absorpt_coefficient_mu 0.673
_exptl_absorpt_correction_T_max 1.00000
_exptl_absorpt_correction_T_min 0.78161
_exptl_absorpt_correction_type empirical
_exptl_absorpt_process_details sadabs
_exptl_crystal_colour colorless
_exptl_crystal_density_diffrn 1.388
_exptl_crystal_density_method 'not measured'
_exptl_crystal_description prismatic
_exptl_crystal_F_000 696
_exptl_crystal_size_max 0.503
_exptl_crystal_size_mid 0.472
_exptl_crystal_size_min 0.310
_refine_diff_density_max 0.452
_refine_diff_density_min -0.433
_refine_diff_density_rms 0.066
_refine_ls_extinction_method none
_refine_ls_goodness_of_fit_ref 0.991
_refine_ls_hydrogen_treatment mixed
_refine_ls_matrix_type full
_refine_ls_number_parameters 387
_refine_ls_number_reflns 6768
_refine_ls_number_restraints 2
_refine_ls_restrained_S_all 0.991
_refine_ls_R_factor_all 0.0383
_refine_ls_R_factor_gt 0.0340
_refine_ls_shift/su_max 0.002
_refine_ls_shift/su_mean 0.000
_refine_ls_structure_factor_coef Fsqd
_refine_ls_weighting_details 'calc w=1/[\s^2^(Fo^2^)+(0.0442P)^2^+0.0000P] where P=(Fo^2^+2Fc^2^)/3'
_refine_ls_weighting_scheme calc
_refine_ls_wR_factor_gt 0.0813
_refine_ls_wR_factor_ref 0.0830
_reflns_number_gt 5977
_reflns_number_total 6768
_reflns_threshold_expression >2sigma(I)
_cod_data_source_file C0DT01074J.TXT
_cod_data_source_block cd26327
_cod_depositor_comments
;
The following automatic conversions were performed:
'_symmetry_cell_setting' value 'Triclinic' changed to 'triclinic'
according to '/home/saulius/struct/CIF-dictionaries/cif_core.dic'
dictionary named 'cif_core.dic' version 2.4.1 from 2010-06-29.

Automatic conversion script
Id: cif_fix_enum 1555 2011-01-17 13:19:09Z saulius 
;
_cod_original_sg_symbol_H-M P-1
_cod_database_code 7014698

loop_
_symmetry_equiv_pos_as_xyz
'x, y, z'
'-x, -y, -z'

loop_
_atom_site_label
_atom_site_type_symbol
_atom_site_fract_x
_atom_site_fract_y
_atom_site_fract_z
_atom_site_U_iso_or_equiv
_atom_site_adp_type
_atom_site_occupancy
_atom_site_symmetry_multiplicity
_atom_site_calc_flag
_atom_site_refinement_flags
_atom_site_disorder_assembly
_atom_site_disorder_group
Ag Ag 0.628708(16) 0.568996(12) 0.621465(13) 0.03742(7) Uani 1 1 d . . .
O1 O 0.1208(3) 0.9114(2) 0.7873(3) 0.1138(10) Uani 1 1 d . . .
O2 O 0.1313(2) 0.9208(2) 0.9516(2) 0.0904(8) Uani 1 1 d . . .
O3 O -0.0501(2) 1.00457(18) 0.8824(2) 0.0905(7) Uani 1 1 d . . .
O4 O 0.0504(5) 1.0371(4) 0.5947(4) 0.1362(15) Uani 1 1 d D . .
N1 N 0.4542(2) 0.79789(15) 0.60854(16) 0.0426(4) Uani 1 1 d . . .
N2 N 0.5445(2) 0.78681(15) 0.44471(16) 0.0424(4) Uani 1 1 d . . .
N3 N 0.69351(19) 0.34084(15) 0.79530(15) 0.0376(4) Uani 1 1 d . . .
N4 N 0.80181(19) 0.34068(15) 0.63090(15) 0.0400(4) Uani 1 1 d . . .
N5 N 0.0753(4) 0.9407(3) 0.8715(4) 0.1087(13) Uani 1 1 d . . .
C1 C 0.5403(2) 0.72954(18) 0.55392(19) 0.0393(5) Uani 1 1 d . . .
C2 C 0.4640(3) 0.88773(19) 0.4324(2) 0.0540(7) Uani 1 1 d . . .
H2 H 0.4512 0.9411 0.3655 0.065 Uiso 1 1 calc R . .
C3 C 0.4077(3) 0.8945(2) 0.5345(2) 0.0540(6) Uani 1 1 d . . .
H3 H 0.3483 0.9534 0.5522 0.065 Uiso 1 1 calc R . .
C4 C 0.4247(3) 0.7771(2) 0.7282(2) 0.0459(5) Uani 1 1 d . . .
H4A H 0.4345 0.6975 0.7668 0.055 Uiso 1 1 calc R . .
H4B H 0.3310 0.8063 0.7542 0.055 Uiso 1 1 calc R . .
C5 C 0.5159(3) 0.82860(18) 0.7583(2) 0.0456(6) Uani 1 1 d . . .
C6 C 0.6519(3) 0.8325(2) 0.7044(3) 0.0606(7) Uani 1 1 d . . .
H6 H 0.6898 0.8043 0.6459 0.073 Uiso 1 1 calc R . .
C7 C 0.7325(4) 0.8780(3) 0.7368(4) 0.0817(10) Uani 1 1 d . . .
H7 H 0.8238 0.8811 0.6997 0.098 Uiso 1 1 calc R . .
C8 C 0.6763(5) 0.9190(3) 0.8248(4) 0.0868(12) Uani 1 1 d . . .
H8 H 0.7303 0.9482 0.8480 0.104 Uiso 1 1 calc R . .
C9 C 0.5420(5) 0.9166(3) 0.8771(3) 0.0786(10) Uani 1 1 d . . .
H9 H 0.5048 0.9451 0.9354 0.094 Uiso 1 1 calc R . .
C10 C 0.4594(3) 0.8724(2) 0.8452(2) 0.0571(7) Uani 1 1 d . . .
H10 H 0.3675 0.8719 0.8812 0.069 Uiso 1 1 calc R . .
C11 C 0.6326(3) 0.74871(19) 0.35190(19) 0.0455(5) Uani 1 1 d . . .
H11 H 0.6599 0.6687 0.3825 0.055 Uiso 1 1 calc R . .
C12 C 0.7601(3) 0.8056(3) 0.2985(2) 0.0644(8) Uani 1 1 d . . .
H12A H 0.8090 0.7906 0.3544 0.077 Uiso 1 1 calc R . .
H12B H 0.7356 0.8853 0.2691 0.077 Uiso 1 1 calc R . .
C13 C 0.8517(3) 0.7633(3) 0.2037(3) 0.0783(9) Uani 1 1 d . . .
H13A H 0.9308 0.8026 0.1680 0.094 Uiso 1 1 calc R . .
H13B H 0.8828 0.6849 0.2345 0.094 Uiso 1 1 calc R . .
C14 C 0.7770(3) 0.7800(3) 0.1179(2) 0.0713(8) Uani 1 1 d . . .
H14A H 0.7556 0.8590 0.0808 0.086 Uiso 1 1 calc R . .
H14B H 0.8352 0.7480 0.0620 0.086 Uiso 1 1 calc R . .
C15 C 0.6478(3) 0.7274(3) 0.1701(2) 0.0707(9) Uani 1 1 d . . .
H15A H 0.6700 0.6473 0.1986 0.085 Uiso 1 1 calc R . .
H15B H 0.5993 0.7448 0.1136 0.085 Uiso 1 1 calc R . .
C16 C 0.5561(3) 0.7679(3) 0.2656(2) 0.0596(7) Uani 1 1 d . . .
H16A H 0.5250 0.8465 0.2361 0.071 Uiso 1 1 calc R . .
H16B H 0.4771 0.7284 0.3007 0.071 Uiso 1 1 calc R . .
C17 C 0.7134(2) 0.40596(17) 0.68687(18) 0.0354(5) Uani 1 1 d . . .
C18 C 0.8345(3) 0.2371(2) 0.7031(2) 0.0495(6) Uani 1 1 d . . .
H18 H 0.8919 0.1782 0.6839 0.059 Uiso 1 1 calc R . .
C19 C 0.7672(3) 0.23741(19) 0.8071(2) 0.0476(6) Uani 1 1 d . . .
H19 H 0.7701 0.1792 0.8736 0.057 Uiso 1 1 calc R . .
C20 C 0.6087(2) 0.3785(2) 0.88839(18) 0.0419(5) Uani 1 1 d . . .
H20A H 0.5667 0.3164 0.9478 0.050 Uiso 1 1 calc R . .
H20B H 0.5366 0.4349 0.8632 0.050 Uiso 1 1 calc R . .
C21 C 0.6869(2) 0.42531(19) 0.93418(17) 0.0389(5) Uani 1 1 d . . .
C22 C 0.7757(3) 0.3562(2) 0.9968(2) 0.0496(6) Uani 1 1 d . . .
H22 H 0.7901 0.2804 1.0083 0.059 Uiso 1 1 calc R . .
C23 C 0.8429(3) 0.3990(2) 1.0422(2) 0.0597(7) Uani 1 1 d . . .
H23 H 0.9025 0.3520 1.0843 0.072 Uiso 1 1 calc R . .
C24 C 0.8224(3) 0.5108(3) 1.0257(2) 0.0591(7) Uani 1 1 d . . .
H24 H 0.8666 0.5391 1.0579 0.071 Uiso 1 1 calc R . .
C25 C 0.7369(3) 0.5806(2) 0.9618(2) 0.0556(7) Uani 1 1 d . . .
H25 H 0.7248 0.6566 0.9490 0.067 Uiso 1 1 calc R . .
C26 C 0.6689(3) 0.5381(2) 0.91645(19) 0.0464(6) Uani 1 1 d . . .
H26 H 0.6104 0.5856 0.8736 0.056 Uiso 1 1 calc R . .
C27 C 0.8488(2) 0.3768(2) 0.50805(19) 0.0445(5) Uani 1 1 d . . .
H27 H 0.8226 0.4573 0.4808 0.053 Uiso 1 1 calc R . .
C28 C 0.7782(3) 0.3269(4) 0.4600(2) 0.0850(12) Uani 1 1 d . . .
H28A H 0.6809 0.3463 0.4838 0.102 Uiso 1 1 calc R . .
H28B H 0.7983 0.2467 0.4876 0.102 Uiso 1 1 calc R . .
C29 C 0.8237(3) 0.3686(4) 0.3333(3) 0.1068(16) Uani 1 1 d . . .
H29A H 0.7837 0.3293 0.3046 0.128 Uiso 1 1 calc R . .
H29B H 0.7903 0.4469 0.3058 0.128 Uiso 1 1 calc R . .
C30 C 0.9737(3) 0.3531(3) 0.2902(3) 0.0828(10) Uani 1 1 d . . .
H30A H 0.9973 0.3881 0.2097 0.099 Uiso 1 1 calc R . .
H30B H 1.0057 0.2744 0.3068 0.099 Uiso 1 1 calc R . .
C31 C 1.0432(3) 0.4016(3) 0.3407(2) 0.0674(8) Uani 1 1 d . . .
H31A H 1.0216 0.4818 0.3151 0.081 Uiso 1 1 calc R . .
H31B H 1.1407 0.3838 0.3158 0.081 Uiso 1 1 calc R . .
C32 C 1.0000(3) 0.3573(3) 0.4676(2) 0.0598(7) Uani 1 1 d . . .
H32A H 1.0308 0.2783 0.4940 0.072 Uiso 1 1 calc R . .
H32B H 1.0415 0.3941 0.4977 0.072 Uiso 1 1 calc R . .
H4D H 0.070(6) 0.985(4) 0.654(3) 0.15(2) Uiso 1 1 d D . .
H4E H 0.057(4) 0.989(3) 0.565(3) 0.13(1) Uiso 1 1 d D . .

loop_
_atom_site_aniso_label
_atom_site_aniso_U_11
_atom_site_aniso_U_22
_atom_site_aniso_U_33
_atom_site_aniso_U_23
_atom_site_aniso_U_13
_atom_site_aniso_U_12
Ag 0.04409(11) 0.03178(10) 0.03484(10) -0.00937(7) -0.01228(7) -0.00175(7)
O1 0.109(2) 0.104(2) 0.128(3) -0.062(2) -0.0313(19) 0.0304(17)
O2 0.0654(14) 0.0762(16) 0.1044(19) -0.0132(14) -0.0311(14) 0.0221(12)
O3 0.0623(14) 0.0663(14) 0.129(2) -0.0210(14) -0.0372(14) 0.0161(11)
O4 0.158(4) 0.110(3) 0.119(3) -0.045(3) -0.035(3) 0.030(3)
N1 0.0498(11) 0.0368(10) 0.0441(11) -0.0149(8) -0.0162(9) -0.0022(9)
N2 0.0571(12) 0.0307(9) 0.0405(11) -0.0095(8) -0.0180(9) -0.0038(8)
N3 0.0433(10) 0.0365(10) 0.0343(10) -0.0118(8) -0.0133(8) -0.0025(8)
N4 0.0435(11) 0.0401(10) 0.0363(10) -0.0136(8) -0.0137(8) 0.0011(8)
N5 0.085(2) 0.0559(18) 0.150(4) -0.007(2) -0.022(3) -0.0027(16)
C1 0.0457(13) 0.0333(11) 0.0403(12) -0.0117(9) -0.0135(10) -0.0053(9)
C2 0.0784(19) 0.0317(12) 0.0518(15) -0.0087(11) -0.0293(14) 0.0018(12)
C3 0.0676(17) 0.0343(13) 0.0626(17) -0.0182(12) -0.0274(14) 0.0078(11)
C4 0.0505(14) 0.0445(13) 0.0437(13) -0.0169(10) -0.0123(11) -0.0036(11)
C5 0.0590(15) 0.0313(11) 0.0481(14) -0.0116(10) -0.0213(12) -0.0007(10)
C6 0.0589(17) 0.0458(15) 0.083(2) -0.0284(14) -0.0228(15) 0.0006(13)
C7 0.069(2) 0.0578(19) 0.127(3) -0.022(2) -0.050(2) -0.0043(16)
C8 0.122(3) 0.0498(18) 0.115(3) -0.0146(19) -0.079(3) -0.014(2)
C9 0.136(3) 0.0531(18) 0.0617(19) -0.0162(14) -0.048(2) -0.014(2)
C10 0.084(2) 0.0441(14) 0.0437(14) -0.0124(11) -0.0195(14) -0.0092(13)
C11 0.0605(15) 0.0341(12) 0.0412(13) -0.0108(10) -0.0142(11) -0.0061(11)
C12 0.0579(17) 0.085(2) 0.0646(18) -0.0320(16) -0.0209(14) -0.0162(15)
C13 0.0563(18) 0.106(3) 0.077(2) -0.041(2) -0.0026(16) -0.0206(18)
C14 0.083(2) 0.078(2) 0.0505(17) -0.0220(15) -0.0009(15) -0.0266(17)
C15 0.084(2) 0.089(2) 0.0542(17) -0.0335(16) -0.0106(16) -0.0322(18)
C16 0.0618(17) 0.0772(19) 0.0515(16) -0.0271(14) -0.0120(13) -0.0244(15)
C17 0.0390(12) 0.0359(11) 0.0329(11) -0.0116(9) -0.0117(9) -0.0040(9)
C18 0.0570(15) 0.0400(13) 0.0504(15) -0.0180(11) -0.0200(12) 0.0098(11)
C19 0.0603(16) 0.0350(12) 0.0440(14) -0.0076(10) -0.0208(12) 0.0011(11)
C20 0.0428(13) 0.0489(13) 0.0324(11) -0.0133(10) -0.0082(10) -0.0050(10)
C21 0.0419(12) 0.0452(12) 0.0270(10) -0.0129(9) -0.0021(9) -0.0081(10)
C22 0.0579(15) 0.0488(14) 0.0434(14) -0.0148(11) -0.0157(12) -0.0063(12)
C23 0.0608(17) 0.0733(19) 0.0533(16) -0.0231(14) -0.0250(13) -0.0059(14)
C24 0.0565(16) 0.078(2) 0.0570(16) -0.0374(15) -0.0078(13) -0.0186(15)
C25 0.0604(16) 0.0521(15) 0.0553(16) -0.0284(13) 0.0016(13) -0.0136(13)
C26 0.0502(14) 0.0473(14) 0.0384(13) -0.0156(10) -0.0077(11) -0.0031(11)
C27 0.0470(13) 0.0500(14) 0.0355(12) -0.0173(10) -0.0109(10) 0.0019(11)
C28 0.0662(19) 0.162(4) 0.0458(16) -0.040(2) -0.0032(14) -0.056(2)
C29 0.073(2) 0.226(5) 0.0456(18) -0.055(2) -0.0032(16) -0.064(3)
C30 0.074(2) 0.136(3) 0.0499(17) -0.0481(19) 0.0018(15) -0.028(2)
C31 0.0476(15) 0.104(2) 0.0516(16) -0.0285(16) -0.0009(13) -0.0228(15)
C32 0.0495(15) 0.085(2) 0.0523(16) -0.0257(14) -0.0129(12) -0.0174(14)

loop_
_atom_type_symbol
_atom_type_description
_atom_type_scat_dispersion_real
_atom_type_scat_dispersion_imag
_atom_type_scat_source
C C 0.0033 0.0016 'International Tables Vol C Tables 4.2.6.8 and 6.1.1.4'
H H 0.0000 0.0000 'International Tables Vol C Tables 4.2.6.8 and 6.1.1.4'
N N 0.0061 0.0033 'International Tables Vol C Tables 4.2.6.8 and 6.1.1.4'
O O 0.0106 0.0060 'International Tables Vol C Tables 4.2.6.8 and 6.1.1.4'
Ag Ag -0.8971 1.1015 'International Tables Vol C Tables 4.2.6.8 and 6.1.1.4'

loop_
_geom_angle_atom_site_label_1
_geom_angle_atom_site_label_2
_geom_angle_atom_site_label_3
_geom_angle
_geom_angle_site_symmetry_1
_geom_angle_site_symmetry_3
_geom_angle_publ_flag
C1 Ag C17 177.96(8) . . ?
N5 O1 H4D 124.4(17) . . ?
H4D O4 H4E 90(4) . . ?
C1 N1 C3 110.9(2) . . ?
C1 N1 C4 125.01(19) . . ?
C3 N1 C4 123.8(2) . . ?
C1 N2 C2 111.0(2) . . ?
C1 N2 C11 123.85(19) . . ?
C2 N2 C11 125.0(2) . . ?
C17 N3 C19 111.56(19) . . ?
C17 N3 C20 123.72(19) . . ?
C19 N3 C20 124.66(19) . . ?
C17 N4 C18 111.13(19) . . ?
C17 N4 C27 123.03(18) . . ?
C18 N4 C27 125.8(2) . . ?
O1 N5 O2 128.4(4) . . ?
O1 N5 O3 117.5(4) . . ?
O2 N5 O3 114.0(4) . . ?
N2 C1 N1 103.94(19) . . ?
N2 C1 Ag 127.42(17) . . ?
N1 C1 Ag 128.36(16) . . ?
C3 C2 N2 107.1(2) . . ?
C3 C2 H2 126.4 . . ?
N2 C2 H2 126.4 . . ?
C2 C3 N1 107.0(2) . . ?
C2 C3 H3 126.5 . . ?
N1 C3 H3 126.5 . . ?
N1 C4 C5 113.3(2) . . ?
N1 C4 H4A 108.9 . . ?
C5 C4 H4A 108.9 . . ?
N1 C4 H4B 108.9 . . ?
C5 C4 H4B 108.9 . . ?
H4A C4 H4B 107.7 . . ?
C6 C5 C10 119.4(3) . . ?
C6 C5 C4 122.6(2) . . ?
C10 C5 C4 118.0(2) . . ?
C5 C6 C7 120.6(3) . . ?
C5 C6 H6 119.7 . . ?
C7 C6 H6 119.7 . . ?
C6 C7 C8 119.7(4) . . ?
C6 C7 H7 120.2 . . ?
C8 C7 H7 120.2 . . ?
C9 C8 C7 119.9(3) . . ?
C9 C8 H8 120.1 . . ?
C7 C8 H8 120.1 . . ?
C8 C9 C10 121.3(3) . . ?
C8 C9 H9 119.3 . . ?
C10 C9 H9 119.3 . . ?
C9 C10 C5 119.2(3) . . ?
C9 C10 H10 120.4 . . ?
C5 C10 H10 120.4 . . ?
N2 C11 C12 110.9(2) . . ?
N2 C11 C16 110.8(2) . . ?
C12 C11 C16 110.8(2) . . ?
N2 C11 H11 108.1 . . ?
C12 C11 H11 108.1 . . ?
C16 C11 H11 108.1 . . ?
C11 C12 C13 110.1(2) . . ?
C11 C12 H12A 109.6 . . ?
C13 C12 H12A 109.6 . . ?
C11 C12 H12B 109.6 . . ?
C13 C12 H12B 109.6 . . ?
H12A C12 H12B 108.2 . . ?
C14 C13 C12 111.2(3) . . ?
C14 C13 H13A 109.4 . . ?
C12 C13 H13A 109.4 . . ?
C14 C13 H13B 109.4 . . ?
C12 C13 H13B 109.4 . . ?
H13A C13 H13B 108.0 . . ?
C15 C14 C13 111.7(3) . . ?
C15 C14 H14A 109.3 . . ?
C13 C14 H14A 109.3 . . ?
C15 C14 H14B 109.3 . . ?
C13 C14 H14B 109.3 . . ?
H14A C14 H14B 107.9 . . ?
C14 C15 C16 111.8(2) . . ?
C14 C15 H15A 109.2 . . ?
C16 C15 H15A 109.2 . . ?
C14 C15 H15B 109.2 . . ?
C16 C15 H15B 109.2 . . ?
H15A C15 H15B 107.9 . . ?
C11 C16 C15 110.5(2) . . ?
C11 C16 H16A 109.6 . . ?
C15 C16 H16A 109.6 . . ?
C11 C16 H16B 109.6 . . ?
C15 C16 H16B 109.6 . . ?
H16A C16 H16B 108.1 . . ?
N3 C17 N4 104.06(18) . . ?
N3 C17 Ag 127.88(16) . . ?
N4 C17 Ag 128.05(15) . . ?
C19 C18 N4 106.9(2) . . ?
C19 C18 H18 126.6 . . ?
N4 C18 H18 126.6 . . ?
C18 C19 N3 106.4(2) . . ?
C18 C19 H19 126.8 . . ?
N3 C19 H19 126.8 . . ?
N3 C20 C21 113.11(18) . . ?
N3 C20 H20A 109.0 . . ?
C21 C20 H20A 109.0 . . ?
N3 C20 H20B 109.0 . . ?
C21 C20 H20B 109.0 . . ?
H20A C20 H20B 107.8 . . ?
C22 C21 C26 118.8(2) . . ?
C22 C21 C20 120.6(2) . . ?
C26 C21 C20 120.6(2) . . ?
C23 C22 C21 120.3(2) . . ?
C23 C22 H22 119.8 . . ?
C21 C22 H22 119.8 . . ?
C24 C23 C22 120.3(3) . . ?
C24 C23 H23 119.8 . . ?
C22 C23 H23 119.8 . . ?
C25 C24 C23 120.0(2) . . ?
C25 C24 H24 120.0 . . ?
C23 C24 H24 120.0 . . ?
C24 C25 C26 119.9(2) . . ?
C24 C25 H25 120.1 . . ?
C26 C25 H25 120.1 . . ?
C25 C26 C21 120.6(2) . . ?
C25 C26 H26 119.7 . . ?
C21 C26 H26 119.7 . . ?
N4 C27 C28 111.4(2) . . ?
N4 C27 C32 112.61(19) . . ?
C28 C27 C32 112.3(2) . . ?
N4 C27 H27 106.7 . . ?
C28 C27 H27 106.7 . . ?
C32 C27 H27 106.7 . . ?
C27 C28 C29 110.8(3) . . ?
C27 C28 H28A 109.5 . . ?
C29 C28 H28A 109.5 . . ?
C27 C28 H28B 109.5 . . ?
C29 C28 H28B 109.5 . . ?
H28A C28 H28B 108.1 . . ?
C30 C29 C28 112.8(3) . . ?
C30 C29 H29A 109.0 . . ?
C28 C29 H29A 109.0 . . ?
C30 C29 H29B 109.0 . . ?
C28 C29 H29B 109.0 . . ?
H29A C29 H29B 107.8 . . ?
C29 C30 C31 111.9(3) . . ?
C29 C30 H30A 109.2 . . ?
C31 C30 H30A 109.2 . . ?
C29 C30 H30B 109.2 . . ?
C31 C30 H30B 109.2 . . ?
H30A C30 H30B 107.9 . . ?
C30 C31 C32 111.6(2) . . ?
C30 C31 H31A 109.3 . . ?
C32 C31 H31A 109.3 . . ?
C30 C31 H31B 109.3 . . ?
C32 C31 H31B 109.3 . . ?
H31A C31 H31B 108.0 . . ?
C27 C32 C31 110.4(2) . . ?
C27 C32 H32A 109.6 . . ?
C31 C32 H32A 109.6 . . ?
C27 C32 H32B 109.6 . . ?
C31 C32 H32B 109.6 . . ?
H32A C32 H32B 108.1 . . ?

loop_
_geom_bond_atom_site_label_1
_geom_bond_atom_site_label_2
_geom_bond_distance
_geom_bond_site_symmetry_2
_geom_bond_publ_flag
Ag C1 2.071(2) . ?
Ag C17 2.077(2) . ?
O1 N5 1.244(5) . ?
O2 N5 1.293(5) . ?
O3 N5 1.381(4) . ?
O4 H4D 0.870(19) . ?
O4 H4E 0.850(18) . ?
N1 C1 1.363(3) . ?
N1 C3 1.374(3) . ?
N1 C4 1.458(3) . ?
N2 C1 1.356(3) . ?
N2 C2 1.377(3) . ?
N2 C11 1.476(3) . ?
N3 C17 1.351(3) . ?
N3 C19 1.375(3) . ?
N3 C20 1.467(3) . ?
N4 C17 1.355(3) . ?
N4 C18 1.375(3) . ?
N4 C27 1.474(3) . ?
C2 C3 1.335(4) . ?
C2 H2 0.9300 . ?
C3 H3 0.9300 . ?
C4 C5 1.511(3) . ?
C4 H4A 0.9700 . ?
C4 H4B 0.9700 . ?
C5 C6 1.380(4) . ?
C5 C10 1.396(4) . ?
C6 C7 1.384(4) . ?
C6 H6 0.9300 . ?
C7 C8 1.386(5) . ?
C7 H7 0.9300 . ?
C8 C9 1.360(5) . ?
C8 H8 0.9300 . ?
C9 C10 1.386(4) . ?
C9 H9 0.9300 . ?
C10 H10 0.9300 . ?
C11 C12 1.518(4) . ?
C11 C16 1.518(3) . ?
C11 H11 0.9800 . ?
C12 C13 1.536(4) . ?
C12 H12A 0.9700 . ?
C12 H12B 0.9700 . ?
C13 C14 1.507(4) . ?
C13 H13A 0.9700 . ?
C13 H13B 0.9700 . ?
C14 C15 1.504(4) . ?
C14 H14A 0.9700 . ?
C14 H14B 0.9700 . ?
C15 C16 1.531(4) . ?
C15 H15A 0.9700 . ?
C15 H15B 0.9700 . ?
C16 H16A 0.9700 . ?
C16 H16B 0.9700 . ?
C18 C19 1.346(3) . ?
C18 H18 0.9300 . ?
C19 H19 0.9300 . ?
C20 C21 1.504(3) . ?
C20 H20A 0.9700 . ?
C20 H20B 0.9700 . ?
C21 C22 1.382(3) . ?
C21 C26 1.384(3) . ?
C22 C23 1.376(3) . ?
C22 H22 0.9300 . ?
C23 C24 1.373(4) . ?
C23 H23 0.9300 . ?
C24 C25 1.370(4) . ?
C24 H24 0.9300 . ?
C25 C26 1.379(4) . ?
C25 H25 0.9300 . ?
C26 H26 0.9300 . ?
C27 C28 1.494(4) . ?
C27 C32 1.495(3) . ?
C27 H27 0.9800 . ?
C28 C29 1.518(4) . ?
C28 H28A 0.9700 . ?
C28 H28B 0.9700 . ?
C29 C30 1.486(4) . ?
C29 H29A 0.9700 . ?
C29 H29B 0.9700 . ?
C30 C31 1.499(4) . ?
C30 H30A 0.9700 . ?
C30 H30B 0.9700 . ?
C31 C32 1.520(4) . ?
C31 H31A 0.9700 . ?
C31 H31B 0.9700 . ?
C32 H32A 0.9700 . ?
C32 H32B 0.9700 . ?

loop_
_geom_hbond_atom_site_label_D
_geom_hbond_atom_site_label_H
_geom_hbond_atom_site_label_A
_geom_hbond_distance_DH
_geom_hbond_distance_HA
_geom_hbond_distance_DA
_geom_hbond_angle_DHA
_geom_hbond_site_symmetry_A
C10 H10 O2 0.93 2.38 3.287(4) 165.3 .
C19 H19 O2 0.93 2.61 3.450(3) 150.4 2_667
C22 H22 O2 0.93 2.48 3.394(4) 168.9 2_667
C8 H8 O3 0.93 2.79 3.688(4) 164.0 1_655
C19 H19 O3 0.93 2.60 3.189(3) 122.0 1_645
O4 H4D O1 0.870(19) 1.86(3) 2.703(6) 162(6) .
O4 H4E O4 0.850(18) 2.86(3) 3.541(12) 138(3) 2_576

loop_
_geom_torsion_atom_site_label_1
_geom_torsion_atom_site_label_2
_geom_torsion_atom_site_label_3
_geom_torsion_atom_site_label_4
_geom_torsion
_geom_torsion_site_symmetry_1
_geom_torsion_site_symmetry_2
_geom_torsion_site_symmetry_3
_geom_torsion_site_symmetry_4
_geom_torsion_publ_flag
H4D O1 N5 O2 -155(2) . . . . ?
H4D O1 N5 O3 23(2) . . . . ?
C2 N2 C1 N1 0.3(3) . . . . ?
C11 N2 C1 N1 175.9(2) . . . . ?
C2 N2 C1 Ag 174.64(17) . . . . ?
C11 N2 C1 Ag -9.8(3) . . . . ?
C3 N1 C1 N2 -0.2(3) . . . . ?
C4 N1 C1 N2 -174.8(2) . . . . ?
C3 N1 C1 Ag -174.52(17) . . . . ?
C4 N1 C1 Ag 10.9(3) . . . . ?
C17 Ag C1 N2 -59(2) . . . . ?
C17 Ag C1 N1 114(2) . . . . ?
C1 N2 C2 C3 -0.2(3) . . . . ?
C11 N2 C2 C3 -175.7(2) . . . . ?
N2 C2 C3 N1 0.1(3) . . . . ?
C1 N1 C3 C2 0.1(3) . . . . ?
C4 N1 C3 C2 174.8(2) . . . . ?
C1 N1 C4 C5 92.4(3) . . . . ?
C3 N1 C4 C5 -81.5(3) . . . . ?
N1 C4 C5 C6 -37.6(3) . . . . ?
N1 C4 C5 C10 143.2(2) . . . . ?
C10 C5 C6 C7 0.8(4) . . . . ?
C4 C5 C6 C7 -178.3(2) . . . . ?
C5 C6 C7 C8 0.6(5) . . . . ?
C6 C7 C8 C9 -1.5(5) . . . . ?
C7 C8 C9 C10 0.8(5) . . . . ?
C8 C9 C10 C5 0.7(4) . . . . ?
C6 C5 C10 C9 -1.5(4) . . . . ?
C4 C5 C10 C9 177.7(2) . . . . ?
C1 N2 C11 C12 -99.0(3) . . . . ?
C2 N2 C11 C12 75.9(3) . . . . ?
C1 N2 C11 C16 137.5(2) . . . . ?
C2 N2 C11 C16 -47.6(3) . . . . ?
N2 C11 C12 C13 178.9(2) . . . . ?
C16 C11 C12 C13 -57.6(3) . . . . ?
C11 C12 C13 C14 56.5(4) . . . . ?
C12 C13 C14 C15 -55.1(4) . . . . ?
C13 C14 C15 C16 54.5(4) . . . . ?
N2 C11 C16 C15 -179.6(2) . . . . ?
C12 C11 C16 C15 56.9(3) . . . . ?
C14 C15 C16 C11 -55.2(4) . . . . ?
C19 N3 C17 N4 -0.1(2) . . . . ?
C20 N3 C17 N4 177.20(19) . . . . ?
C19 N3 C17 Ag -179.73(16) . . . . ?
C20 N3 C17 Ag -2.4(3) . . . . ?
C18 N4 C17 N3 0.7(3) . . . . ?
C27 N4 C17 N3 177.64(19) . . . . ?
C18 N4 C17 Ag -179.68(16) . . . . ?
C27 N4 C17 Ag -2.8(3) . . . . ?
C1 Ag C17 N3 -110(2) . . . . ?
C1 Ag C17 N4 70(2) . . . . ?
C17 N4 C18 C19 -1.1(3) . . . . ?
C27 N4 C18 C19 -177.9(2) . . . . ?
N4 C18 C19 N3 0.9(3) . . . . ?
C17 N3 C19 C18 -0.5(3) . . . . ?
C20 N3 C19 C18 -177.8(2) . . . . ?
C17 N3 C20 C21 -91.2(3) . . . . ?
C19 N3 C20 C21 85.7(3) . . . . ?
N3 C20 C21 C22 -72.5(3) . . . . ?
N3 C20 C21 C26 109.0(2) . . . . ?
C26 C21 C22 C23 1.2(4) . . . . ?
C20 C21 C22 C23 -177.4(2) . . . . ?
C21 C22 C23 C24 0.0(4) . . . . ?
C22 C23 C24 C25 -1.4(4) . . . . ?
C23 C24 C25 C26 1.6(4) . . . . ?
C24 C25 C26 C21 -0.5(4) . . . . ?
C22 C21 C26 C25 -0.9(3) . . . . ?
C20 C21 C26 C25 177.7(2) . . . . ?
C17 N4 C27 C28 -102.7(3) . . . . ?
C18 N4 C27 C28 73.8(3) . . . . ?
C17 N4 C27 C32 130.2(2) . . . . ?
C18 N4 C27 C32 -53.4(3) . . . . ?
N4 C27 C28 C29 177.7(3) . . . . ?
C32 C27 C28 C29 -54.9(4) . . . . ?
C27 C28 C29 C30 52.9(5) . . . . ?
C28 C29 C30 C31 -52.8(5) . . . . ?
C29 C30 C31 C32 53.8(4) . . . . ?
N4 C27 C32 C31 -177.0(2) . . . . ?
C28 C27 C32 C31 56.3(3) . . . . ?
C30 C31 C32 C27 -55.2(4) . . . . ?
